data_7030532
loop_
_publ_author_name
'Ni, Zhong-Hai'
'Tao, Jun'
'Wernsdorfer, Wolfgang'
'Cui, Ai-Li'
'Kou, Hui-Zhong'

_publ_section_title
;
 Supramolecular metallomacrocycles based on trans-dicyanoferrite(III)
 building blocks: synthesis, crystal structure and magnetic properties
;
_journal_coden_ASTM DTARAF
_journal_issue 15
_journal_name_full 'Dalton Transactions'
_journal_page_first 2788
_journal_page_last 2794
_journal_paper_doi 10.1039/b814860k
_journal_year 2009
_chemical_formula_sum 'C38 H34 Fe Mn N8 O6'
_chemical_formula_weight 809.52
_space_group_IT_number 114
_symmetry_cell_setting tetragonal
_symmetry_space_group_name_Hall 'P -4 2n'
_symmetry_space_group_name_H-M 'P -4 21 c'
_atom_sites_solution_hydrogens geom
_atom_sites_solution_primary direct
_atom_sites_solution_secondary difmap
_audit_creation_method SHELXL-97
_cell_angle_alpha 90.00
_cell_angle_beta 90.00
_cell_angle_gamma 90.00
_cell_formula_units_Z 8
_cell_length_a 23.047(3)
_cell_length_b 23.047(3)
_cell_length_c 15.195(3)
_cell_measurement_reflns_used 5994
_cell_measurement_temperature 173(2)
_cell_measurement_theta_max 25.00
_cell_measurement_theta_min 3.10
_cell_volume 8071(2)
_computing_cell_refinement 'crystalstructure 3.6.0 (Rigaku/MSC, 2004)'
_computing_data_collection 'crystalstructure 3.6.0 (Rigaku/MSC, 2004)'
_computing_data_reduction 'Crystalstructure 2004'
_computing_molecular_graphics 'XP (Sheldrick, 1998)'
_computing_publication_material 'XP (Sheldrick, 1998)'
_computing_structure_refinement 'SHELXL-97 (Sheldrick, 1997)'
_computing_structure_solution 'SHELXS-97 (Sheldrick, 1997)'
_diffrn_ambient_temperature 173(2)
_diffrn_detector_area_resol_mean 0.77
_diffrn_measured_fraction_theta_full 0.997
_diffrn_measured_fraction_theta_max 0.997
_diffrn_measurement_device_type 'Rigaku IP'
_diffrn_measurement_method '\w scans'
_diffrn_radiation_monochromator graphite
_diffrn_radiation_source 'fine-focus sealed tube'
_diffrn_radiation_type MoK\a
_diffrn_radiation_wavelength 0.71075
_diffrn_reflns_av_R_equivalents 0.0395
_diffrn_reflns_av_sigmaI/netI 0.0573
_diffrn_reflns_limit_h_max 27
_diffrn_reflns_limit_h_min 0
_diffrn_reflns_limit_k_max 27
_diffrn_reflns_limit_k_min 0
_diffrn_reflns_limit_l_max 18
_diffrn_reflns_limit_l_min -18
_diffrn_reflns_number 14280
_diffrn_reflns_theta_full 25.00
_diffrn_reflns_theta_max 25.00
_diffrn_reflns_theta_min 3.10
_diffrn_standards_decay_% 0
_exptl_absorpt_coefficient_mu 0.726
_exptl_absorpt_correction_T_max 0.904
_exptl_absorpt_correction_T_min 0.798
_exptl_absorpt_correction_type multi-scan
_exptl_absorpt_process_details 'ABSCOR; Higashi, 1995'
_exptl_crystal_colour 'red brown'
_exptl_crystal_density_diffrn 1.332
_exptl_crystal_density_method 'not measured'
_exptl_crystal_description block
_exptl_crystal_F_000 3336
_exptl_crystal_size_max 0.25
_exptl_crystal_size_mid 0.2
_exptl_crystal_size_min 0.15
_refine_diff_density_max 0.914
_refine_diff_density_min -0.510
_refine_diff_density_rms 0.109
_refine_ls_abs_structure_details 'Flack H D (1983), Acta Cryst. A39, 876-881'
_refine_ls_abs_structure_Flack 0.641(19)
_refine_ls_extinction_method none
_refine_ls_goodness_of_fit_ref 1.009
_refine_ls_hydrogen_treatment constr
_refine_ls_matrix_type full
_refine_ls_number_parameters 487
_refine_ls_number_reflns 7099
_refine_ls_number_restraints 44
_refine_ls_restrained_S_all 1.031
_refine_ls_R_factor_all 0.0941
_refine_ls_R_factor_gt 0.0846
_refine_ls_shift/su_max 0.486
_refine_ls_shift/su_mean 0.013
_refine_ls_structure_factor_coef Fsqd
_refine_ls_weighting_details 'calc w=1/[\s^2^(Fo^2^)+(0.1548P)^2^+12.2474P] where P=(Fo^2^+2Fc^2^)/3'
_refine_ls_weighting_scheme calc
_refine_ls_wR_factor_gt 0.2304
_refine_ls_wR_factor_ref 0.2367
_reflns_number_gt 5994
_reflns_number_total 7099
_reflns_threshold_expression >2sigma(I)
_cod_duplicate_entry 7000976
_cod_data_source_file b814860k.txt
_cod_data_source_block 2
_cod_original_sg_symbol_H-M P-42(1)c
_cod_database_code 7030532

loop_
_symmetry_equiv_pos_as_xyz
'x, y, z'
'y, -x, -z'
'-x, -y, z'
'-y, x, -z'
'-x+1/2, y+1/2, -z+1/2'
'-y+1/2, -x+1/2, z+1/2'
'x+1/2, -y+1/2, -z+1/2'
'y+1/2, x+1/2, z+1/2'

loop_
_atom_site_label
_atom_site_type_symbol
_atom_site_fract_x
_atom_site_fract_y
_atom_site_fract_z
_atom_site_U_iso_or_equiv
_atom_site_adp_type
_atom_site_occupancy
_atom_site_symmetry_multiplicity
_atom_site_calc_flag
_atom_site_refinement_flags
_atom_site_disorder_assembly
_atom_site_disorder_group
Fe1 Fe 0.55901(2) 0.18395(2) -0.04836(5) 0.06132(16) Uani 1 1 d . . .
Mn1 Mn 0.77327(2) 0.25658(2) 0.03148(3) 0.03981(11) Uani 1 1 d . . .
N1 N 0.69060(12) 0.21454(12) -0.0192(2) 0.0489(8) Uani 1 1 d . . .
N2 N 0.42875(13) 0.15000(15) -0.0793(2) 0.0584(9) Uani 1 1 d . . .
N3 N 0.57363(12) 0.09958(13) -0.03314(18) 0.0485(8) Uani 1 1 d . . .
N4 N 0.55054(16) 0.1829(2) 0.0716(3) 0.1055(15) Uani 1 1 d . . .
N5 N 0.53788(14) 0.26366(16) -0.0416(3) 0.184(3) Uani 1 1 d D . .
N6 N 0.56304(15) 0.20771(14) -0.1759(3) 0.0845(11) Uani 1 1 d . . .
N7 N 0.73993(12) 0.33627(13) -0.00135(19) 0.0478(8) Uani 1 1 d . . .
N8 N 0.73883(12) 0.25747(13) 0.15566(19) 0.0481(8) Uani 1 1 d . . .
C1 C 0.64358(15) 0.20134(14) -0.0351(3) 0.0475(9) Uani 1 1 d . . .
C2 C 0.47792(18) 0.16259(17) -0.0701(3) 0.0625(12) Uani 1 1 d . . .
C3 C 0.58410(19) 0.05738(16) -0.0920(3) 0.0554(11) Uani 1 1 d . . .
H3A H 0.5876 0.0680 -0.1522 0.066 Uiso 1 1 calc R . .
C4 C 0.5900(3) 0.00045(19) -0.0707(3) 0.0942(18) Uani 1 1 d . . .
H4B H 0.5965 -0.0274 -0.1157 0.113 Uiso 1 1 calc R . .
C5 C 0.5864(3) -0.0169(2) 0.0150(3) 0.0979(18) Uani 1 1 d . . .
H5A H 0.5931 -0.0562 0.0307 0.117 Uiso 1 1 calc R . .
C6 C 0.5730(2) 0.0241(3) 0.0792(3) 0.0993(17) Uani 1 1 d . . .
H6A H 0.5678 0.0127 0.1387 0.119 Uiso 1 1 calc R . .
C7 C 0.56711(17) 0.0831(2) 0.0542(3) 0.0700(13) Uani 1 1 d . . .
C8 C 0.5546(2) 0.1345(4) 0.1152(3) 0.113(2) Uani 1 1 d . . .
C9 C 0.54026(17) 0.24322(17) 0.1055(2) 0.1503(15) Uani 1 1 d D . .
C10 C 0.5336(3) 0.28573(16) 0.0446(3) 0.248(5) Uani 1 1 d D . .
C11 C 0.52172(18) 0.29377(15) -0.1093(3) 0.221(7) Uani 1 1 d D . .
C12 C 0.53758(18) 0.2616(2) -0.1912(3) 0.145(3) Uani 1 1 d D . .
C13 C 0.5291(2) 0.2826(2) -0.2749(5) 0.295(2) Uani 1 1 d D . .
H13 H 0.5063 0.3163 -0.2845 0.354 Uiso 1 1 calc R . .
C14 C 0.5533(3) 0.2549(3) -0.3418(4) 0.230(2) Uani 1 1 d D . .
H14A H 0.5528 0.2714 -0.3991 0.276 Uiso 1 1 calc R . .
C15 C 0.5792(3) 0.2020(2) -0.3271(4) 0.1870(18) Uani 1 1 d D . .
H15 H 0.5930 0.1803 -0.3761 0.224 Uiso 1 1 calc R . .
C16 C 0.5857(2) 0.1796(2) -0.2449(3) 0.0962(15) Uani 1 1 d D . .
H16A H 0.6062 0.1443 -0.2365 0.115 Uiso 1 1 calc R . .
C17 C 0.83670(16) 0.29954(15) -0.1183(2) 0.0451(9) Uani 1 1 d . . .
C18 C 0.88681(17) 0.28880(18) -0.1681(2) 0.0543(11) Uani 1 1 d . . .
H18A H 0.9023 0.2507 -0.1717 0.065 Uiso 1 1 calc R . .
C19 C 0.9141(2) 0.33498(18) -0.2130(3) 0.0633(12) Uani 1 1 d . . .
H19A H 0.9479 0.3278 -0.2472 0.076 Uiso 1 1 calc R . .
C20 C 0.8918(2) 0.3908(2) -0.2073(3) 0.0667(12) Uani 1 1 d . . .
H20A H 0.9096 0.4217 -0.2388 0.080 Uiso 1 1 calc R . .
C21 C 0.84321(17) 0.40139(17) -0.1554(2) 0.0519(10) Uani 1 1 d . . .
H21A H 0.8287 0.4398 -0.1504 0.062 Uiso 1 1 calc R . .
C22 C 0.81474(15) 0.35521(16) -0.1093(2) 0.0478(9) Uani 1 1 d . . .
C23 C 0.76490(16) 0.36988(14) -0.0581(2) 0.0490(9) Uani 1 1 d . . .
H23A H 0.7487 0.4074 -0.0664 0.059 Uiso 1 1 calc R . .
C24 C 0.68912(18) 0.35436(18) 0.1415(3) 0.0615(12) Uani 1 1 d . . .
H24A H 0.7255 0.3727 0.1622 0.074 Uiso 1 1 calc R . .
H24B H 0.6563 0.3766 0.1664 0.074 Uiso 1 1 calc R . .
C25 C 0.68667(15) 0.35823(17) 0.0420(3) 0.0550(10) Uani 1 1 d . . .
H25A H 0.6529 0.3356 0.0207 0.066 Uiso 1 1 calc R . .
H25B H 0.6806 0.3992 0.0248 0.066 Uiso 1 1 calc R . .
C26 C 0.68659(17) 0.29315(19) 0.1761(3) 0.0604(11) Uani 1 1 d . . .
H26A H 0.6815 0.2946 0.2407 0.072 Uiso 1 1 calc R . .
H26B H 0.6520 0.2737 0.1509 0.072 Uiso 1 1 calc R . .
C27 C 0.76142(15) 0.22830(16) 0.2192(2) 0.0515(9) Uani 1 1 d . . .
H27A H 0.7439 0.2335 0.2753 0.062 Uiso 1 1 calc R . .
C28 C 0.80985(16) 0.18880(16) 0.2164(3) 0.0509(10) Uani 1 1 d . . .
C29 C 0.83187(19) 0.16777(18) 0.2975(3) 0.0653(12) Uani 1 1 d . . .
H29A H 0.8147 0.1801 0.3512 0.078 Uiso 1 1 calc R . .
C30 C 0.87775(19) 0.12971(18) 0.2993(3) 0.0639(12) Uani 1 1 d . . .
H30A H 0.8927 0.1157 0.3535 0.077 Uiso 1 1 calc R . .
C31 C 0.90236(17) 0.11178(19) 0.2171(3) 0.0656(12) Uani 1 1 d . . .
H31A H 0.9350 0.0866 0.2168 0.079 Uiso 1 1 calc R . .
C32 C 0.87943(17) 0.13049(17) 0.1395(3) 0.0597(12) Uani 1 1 d . . .
H32A H 0.8953 0.1163 0.0859 0.072 Uiso 1 1 calc R . .
C33 C 0.83316(15) 0.17005(15) 0.1360(2) 0.0446(9) Uani 1 1 d . . .
C34 C 0.5379(3) 0.26206(18) 0.1903(3) 0.133(2) Uani 1 1 d DU . .
H34 H 0.5387 0.2349 0.2374 0.160 Uiso 1 1 calc R . .
C35 C 0.5345(2) 0.32053(15) 0.2077(4) 0.480(10) Uani 1 1 d D . .
H35 H 0.5396 0.3329 0.2668 0.576 Uiso 1 1 calc R . .
C36 C 0.5242(3) 0.36187(15) 0.1453(3) 0.515(2) Uani 1 1 d D . .
C37 C 0.5288(4) 0.34429(16) 0.0581(3) 0.159(3) Uani 1 1 d DU . .
H37A H 0.5287 0.3712 0.0108 0.191 Uiso 1 1 calc R . .
C38 C 0.5253(13) 0.42575(16) 0.1659(5) 0.816(17) Uani 1 1 d D . .
H38C H 0.4925 0.4449 0.1369 1.225 Uiso 1 1 calc R . .
H38B H 0.5617 0.4426 0.1445 1.225 Uiso 1 1 calc R . .
H38A H 0.5224 0.4314 0.2297 1.225 Uiso 1 1 calc R . .
O1 O 0.54950(18) 0.1205(3) 0.1972(2) 0.157(3) Uani 1 1 d . . .
O2 O 0.5028(2) 0.34501(18) -0.1042(5) 0.165(2) Uani 1 1 d DU . .
O4 O 0.81159(10) 0.18592(10) 0.05798(15) 0.0469(6) Uani 1 1 d . . .
O3 O 0.81035(11) 0.25297(10) -0.08012(16) 0.0492(6) Uani 1 1 d . . .
O1W O 0.85067(10) 0.30611(10) 0.09001(16) 0.0480(7) Uani 1 1 d . . .
H1B H 0.8668 0.3004 0.1408 0.072 Uiso 1 1 d R . .
H1A H 0.8449 0.3410 0.0875 0.072 Uiso 1 1 d R . .
O2W O 0.12201(10) 0.15484(10) 0.09415(16) 0.429(5) Uani 0.50 1 d PR A -1

loop_
_atom_site_aniso_label
_atom_site_aniso_U_11
_atom_site_aniso_U_22
_atom_site_aniso_U_33
_atom_site_aniso_U_23
_atom_site_aniso_U_13
_atom_site_aniso_U_12
Fe1 0.0355(2) 0.0526(3) 0.0959(4) -0.0260(3) -0.0071(3) -0.0035(2)
Mn1 0.0343(2) 0.0393(2) 0.0459(2) -0.0073(2) -0.0003(2) -0.00052(18)
N1 0.0387(13) 0.0473(14) 0.0607(17) -0.0110(13) -0.0050(13) -0.0060(12)
N2 0.0368(14) 0.0604(17) 0.078(2) -0.0159(17) -0.0008(15) 0.0040(14)
N3 0.0477(14) 0.0641(17) 0.0336(13) 0.0020(14) -0.0018(12) -0.0137(13)
N4 0.0420(17) 0.186(4) 0.088(2) -0.083(2) 0.0015(17) -0.001(2)
N5 0.0247(15) 0.070(2) 0.456(9) -0.116(3) -0.008(3) 0.0014(15)
N6 0.0736(18) 0.0404(15) 0.140(3) 0.0350(17) -0.0664(18) -0.0233(14)
N7 0.0411(14) 0.0471(14) 0.0552(15) -0.0145(12) -0.0067(12) 0.0019(12)
N8 0.0430(14) 0.0559(16) 0.0454(13) -0.0111(13) -0.0027(12) -0.0084(13)
C1 0.0431(16) 0.0411(15) 0.0582(19) -0.0132(16) -0.0021(16) -0.0030(13)
C2 0.057(2) 0.057(2) 0.074(2) -0.0285(18) -0.0021(19) -0.0073(18)
C3 0.077(2) 0.0454(18) 0.0441(18) 0.0007(16) -0.0070(18) -0.0009(19)
C4 0.156(4) 0.0414(19) 0.085(3) 0.014(2) -0.050(3) -0.025(3)
C5 0.142(4) 0.074(3) 0.078(3) 0.031(2) -0.038(3) -0.046(3)
C6 0.080(3) 0.153(4) 0.065(2) 0.056(3) -0.025(2) -0.040(3)
C7 0.053(2) 0.110(3) 0.047(2) 0.020(2) -0.0123(17) -0.021(2)
C8 0.041(2) 0.244(7) 0.055(2) -0.051(3) -0.0010(19) 0.010(3)
C9 0.0311(18) 0.218(3) 0.202(3) -0.187(2) 0.029(2) -0.024(2)
C10 0.046(3) 0.151(4) 0.546(14) -0.212(5) -0.027(5) 0.007(3)
C11 0.025(2) 0.035(2) 0.60(2) -0.012(6) 0.030(5) 0.0071(19)
C12 0.0496(19) 0.072(2) 0.313(7) 0.089(3) -0.077(3) -0.0363(19)
C13 0.092(2) 0.221(3) 0.570(6) 0.339(3) -0.182(3) -0.113(2)
C14 0.206(4) 0.232(5) 0.252(5) 0.186(4) -0.174(4) -0.173(4)
C15 0.263(4) 0.182(3) 0.115(3) 0.098(3) -0.117(3) -0.196(3)
C16 0.136(3) 0.066(2) 0.087(3) 0.028(2) -0.059(2) -0.062(2)
C17 0.0526(18) 0.0482(18) 0.0346(15) 0.0017(14) -0.0114(14) -0.0033(15)
C18 0.059(2) 0.059(2) 0.0452(18) 0.0045(17) 0.0101(16) 0.0041(18)
C19 0.072(2) 0.061(2) 0.057(2) 0.0079(19) 0.008(2) 0.001(2)
C20 0.068(2) 0.073(2) 0.059(2) 0.0271(19) 0.003(2) -0.007(2)
C21 0.0550(19) 0.0497(19) 0.0510(19) 0.0065(16) -0.0092(17) 0.0036(17)
C22 0.0448(17) 0.0527(18) 0.0460(17) -0.0063(15) -0.0158(15) 0.0036(16)
C23 0.0527(18) 0.0398(15) 0.0545(18) -0.0054(15) -0.0143(16) -0.0052(15)
C24 0.049(2) 0.067(2) 0.068(2) -0.0249(19) -0.0005(19) 0.0056(19)
C25 0.0395(16) 0.0609(19) 0.065(2) -0.0213(18) -0.0036(17) 0.0081(16)
C26 0.0471(19) 0.070(2) 0.064(2) -0.0200(18) 0.0139(17) 0.0015(19)
C27 0.0473(17) 0.0572(18) 0.0500(17) -0.0136(16) -0.0003(15) -0.0158(16)
C28 0.0496(18) 0.0460(17) 0.0570(19) -0.0027(16) -0.0069(17) -0.0136(16)
C29 0.070(2) 0.063(2) 0.063(2) 0.0049(19) -0.0184(19) -0.0267(19)
C30 0.069(2) 0.056(2) 0.066(2) 0.0072(19) -0.017(2) -0.015(2)
C31 0.0470(19) 0.065(2) 0.084(3) 0.021(2) -0.0200(19) -0.0106(18)
C32 0.052(2) 0.054(2) 0.073(2) 0.0116(19) -0.0035(19) -0.0117(18)
C33 0.0476(17) 0.0408(16) 0.0455(17) 0.0002(14) -0.0055(15) -0.0094(14)
C34 0.110(4) 0.141(4) 0.150(4) -0.043(4) 0.015(3) -0.020(3)
C35 0.028(2) 0.247(8) 1.17(3) -0.352(12) 0.137(7) -0.048(4)
C36 0.073(4) 0.630(4) 0.843(5) -0.711(3) 0.123(4) -0.070(4)
C37 0.143(5) 0.137(4) 0.197(5) -0.034(4) 0.022(4) 0.008(4)
C38 1.52(4) 0.47(3) 0.457(19) 0.074(19) 0.61(2) 0.48(3)
O1 0.083(2) 0.346(8) 0.0433(17) -0.023(3) -0.0053(17) 0.052(4)
O2 0.104(3) 0.120(3) 0.273(5) 0.021(3) 0.034(3) 0.019(3)
O4 0.0505(12) 0.0437(11) 0.0464(12) -0.0022(10) 0.0016(11) 0.0022(11)
O3 0.0527(12) 0.0416(11) 0.0533(12) -0.0039(11) 0.0023(11) 0.0001(11)
O1W 0.0448(12) 0.0357(11) 0.0636(14) 0.0045(11) -0.0070(11) -0.0012(10)
O2W 0.378(7) 0.843(15) 0.065(5) 0.096(8) -0.043(6) -0.501

loop_
_atom_type_symbol
_atom_type_description
_atom_type_scat_dispersion_real
_atom_type_scat_dispersion_imag
_atom_type_scat_source
C C 0.0033 0.0016 'International Tables Vol C Tables 4.2.6.8 and 6.1.1.4'
H H 0.0000 0.0000 'International Tables Vol C Tables 4.2.6.8 and 6.1.1.4'
O O 0.0106 0.0060 'International Tables Vol C Tables 4.2.6.8 and 6.1.1.4'
N N 0.0061 0.0033 'International Tables Vol C Tables 4.2.6.8 and 6.1.1.4'
Fe Fe 0.3463 0.8444 'International Tables Vol C Tables 4.2.6.8 and 6.1.1.4'
Mn Mn 0.3368 0.7283 'International Tables Vol C Tables 4.2.6.8 and 6.1.1.4'

loop_
_geom_angle_atom_site_label_1
_geom_angle_atom_site_label_2
_geom_angle_atom_site_label_3
_geom_angle
N4 Fe1 N5 86.1(2)
N4 Fe1 C2 93.58(18)
N5 Fe1 C2 90.43(16)
N4 Fe1 N3 83.65(19)
N5 Fe1 N3 169.02(15)
C2 Fe1 N3 86.30(15)
N4 Fe1 C1 90.34(16)
N5 Fe1 C1 92.90(14)
C2 Fe1 C1 175.02(16)
N3 Fe1 C1 91.10(13)
N4 Fe1 N6 164.6(2)
N5 Fe1 N6 78.54(15)
C2 Fe1 N6 87.15(16)
N3 Fe1 N6 111.71(13)
C1 Fe1 N6 89.87(15)
O4 Mn1 O3 86.70(10)
O4 Mn1 N8 89.62(11)
O3 Mn1 N8 175.61(11)
O4 Mn1 N7 174.10(11)
O3 Mn1 N7 89.46(11)
N8 Mn1 N7 94.02(12)
O4 Mn1 N1 95.53(10)
O3 Mn1 N1 93.22(11)
N8 Mn1 N1 89.51(11)
N7 Mn1 N1 89.16(11)
O4 Mn1 O1W 89.01(9)
O3 Mn1 O1W 91.03(10)
N8 Mn1 O1W 86.52(10)
N7 Mn1 O1W 86.58(10)
N1 Mn1 O1W 173.95(10)
C1 N1 Mn1 166.7(3)
C3 N3 C7 117.3(3)
C3 N3 Fe1 131.4(2)
C7 N3 Fe1 111.1(3)
C8 N4 C9 129.1(4)
C8 N4 Fe1 120.7(4)
C9 N4 Fe1 110.2(3)
C11 N5 C10 121.6(4)
C11 N5 Fe1 123.2(3)
C10 N5 Fe1 114.6(3)
C16 N6 C12 117.7(4)
C16 N6 Fe1 129.8(3)
C12 N6 Fe1 112.5(3)
C23 N7 C25 117.4(3)
C23 N7 Mn1 122.1(2)
C25 N7 Mn1 120.5(2)
C27 N8 C26 117.3(3)
C27 N8 Mn1 122.0(2)
C26 N8 Mn1 120.7(2)
N1 C1 Fe1 172.5(3)
N2 C2 Fe1 177.1(4)
N3 C3 C4 124.0(4)
N3 C3 H3A 118.0
C4 C3 H3A 118.0
C3 C4 C5 120.3(5)
C3 C4 H4B 119.9
C5 C4 H4B 119.9
C4 C5 C6 118.9(5)
C4 C5 H5A 120.5
C6 C5 H5A 120.5
C5 C6 C7 119.0(4)
C5 C6 H6A 120.5
C7 C6 H6A 120.5
N3 C7 C6 120.4(4)
N3 C7 C8 112.8(4)
C6 C7 C8 126.7(4)
O1 C8 N4 134.4(7)
O1 C8 C7 114.0(7)
N4 C8 C7 111.6(4)
C10 C9 C34 114.3(4)
C10 C9 N4 116.9(3)
C34 C9 N4 128.8(4)
C9 C10 C37 128.2(4)
C9 C10 N5 111.4(3)
C37 C10 N5 120.1(4)
O2 C11 N5 123.5(5)
O2 C11 C12 126.9(5)
N5 C11 C12 109.0(3)
C13 C12 N6 121.8(5)
C13 C12 C11 124.2(4)
N6 C12 C11 114.0(4)
C14 C13 C12 118.8(5)
C14 C13 H13 120.6
C12 C13 H13 120.6
C13 C14 C15 119.0(6)
C13 C14 H14A 120.5
C15 C14 H14A 120.5
C16 C15 C14 122.1(6)
C16 C15 H15 118.9
C14 C15 H15 118.9
N6 C16 C15 119.6(5)
N6 C16 H16A 120.2
C15 C16 H16A 120.2
O3 C17 C22 121.6(3)
O3 C17 C18 117.2(3)
C22 C17 C18 121.1(3)
C17 C18 C19 119.7(4)
C17 C18 H18A 120.2
C19 C18 H18A 120.2
C20 C19 C18 120.2(4)
C20 C19 H19A 119.9
C18 C19 H19A 119.9
C19 C20 C21 119.7(4)
C19 C20 H20A 120.1
C21 C20 H20A 120.1
C20 C21 C22 121.0(4)
C20 C21 H21A 119.5
C22 C21 H21A 119.5
C17 C22 C23 124.5(3)
C17 C22 C21 118.2(3)
C23 C22 C21 117.3(3)
N7 C23 C22 125.4(3)
N7 C23 H23A 117.3
C22 C23 H23A 117.3
C26 C24 C25 113.7(3)
C26 C24 H24A 108.8
C25 C24 H24A 108.8
C26 C24 H24B 108.8
C25 C24 H24B 108.8
H24A C24 H24B 107.7
N7 C25 C24 113.1(3)
N7 C25 H25A 109.0
C24 C25 H25A 109.0
N7 C25 H25B 109.0
C24 C25 H25B 109.0
H25A C25 H25B 107.8
N8 C26 C24 114.4(3)
N8 C26 H26A 108.7
C24 C26 H26A 108.7
N8 C26 H26B 108.7
C24 C26 H26B 108.7
H26A C26 H26B 107.6
N8 C27 C28 128.4(3)
N8 C27 H27A 115.8
C28 C27 H27A 115.8
C33 C28 C29 121.0(3)
C33 C28 C27 121.2(3)
C29 C28 C27 117.8(3)
C30 C29 C28 120.7(4)
C30 C29 H29A 119.6
C28 C29 H29A 119.6
C29 C30 C31 118.1(4)
C29 C30 H30A 120.9
C31 C30 H30A 120.9
C32 C31 C30 120.6(4)
C32 C31 H31A 119.7
C30 C31 H31A 119.7
C31 C32 C33 122.2(4)
C31 C32 H32A 118.9
C33 C32 H32A 118.9
O4 C33 C28 123.1(3)
O4 C33 C32 119.6(3)
C28 C33 C32 117.2(3)
C9 C34 C35 119.7(4)
C9 C34 H34 120.1
C35 C34 H34 120.1
C36 C35 C34 124.2(5)
C36 C35 H35 117.9
C34 C35 H35 117.9
C35 C36 C37 116.4(4)
C35 C36 C38 122.4(5)
C37 C36 C38 118.8(4)
C10 C37 C36 115.9(4)
C10 C37 H37A 122.1
C36 C37 H37A 122.1
C36 C38 H38C 109.5
C36 C38 H38B 109.5
H38C C38 H38B 109.4
C36 C38 H38A 109.5
H38C C38 H38A 109.4
H38B C38 H38A 109.4
C33 O4 Mn1 126.7(2)
C17 O3 Mn1 123.1(2)
Mn1 O1W H1B 127.0
Mn1 O1W H1A 110.1
H1B O1W H1A 105.2

loop_
_geom_bond_atom_site_label_1
_geom_bond_atom_site_label_2
_geom_bond_distance
Fe1 N4 1.834(4)
Fe1 N5 1.903(4)
Fe1 C2 1.961(4)
Fe1 N3 1.987(3)
Fe1 C1 2.000(3)
Fe1 N6 2.016(4)
Mn1 O4 1.896(2)
Mn1 O3 1.901(3)
Mn1 N8 2.047(3)
Mn1 N7 2.052(3)
Mn1 N1 2.272(3)
Mn1 O1W 2.297(2)
N1 C1 1.151(4)
N2 C2 1.178(5)
N3 C3 1.343(5)
N3 C7 1.388(5)
N4 C8 1.301(9)
N4 C9 1.501(6)
N5 C11 1.296(5)
N5 C10 1.409(5)
N6 C16 1.338(6)
N6 C12 1.394(6)
N7 C23 1.294(5)
N7 C25 1.482(5)
N8 C27 1.287(5)
N8 C26 1.491(5)
C3 C4 1.358(6)
C3 H3A 0.9500
C4 C5 1.365(7)
C4 H4B 0.9500
C5 C6 1.391(8)
C5 H5A 0.9500
C6 C7 1.420(8)
C6 H6A 0.9500
C7 C8 1.531(9)
C8 O1 1.292(6)
C9 C10 1.356(5)
C9 C34 1.361(5)
C10 C37 1.369(5)
C11 O2 1.261(5)
C11 C12 1.493(6)
C12 C13 1.374(8)
C13 C14 1.323(9)
C13 H13 0.9500
C14 C15 1.377(8)
C14 H14A 0.9500
C15 C16 1.360(7)
C15 H15 0.9500
C16 H16A 0.9500
C17 O3 1.363(4)
C17 C22 1.386(5)
C17 C18 1.403(5)
C18 C19 1.412(6)
C18 H18A 0.9500
C19 C20 1.388(6)
C19 H19A 0.9500
C20 C21 1.392(6)
C20 H20A 0.9500
C21 C22 1.433(5)
C21 H21A 0.9500
C22 C23 1.428(5)
C23 H23A 0.9500
C24 C26 1.506(6)
C24 C25 1.515(6)
C24 H24A 0.9900
C24 H24B 0.9900
C25 H25A 0.9900
C25 H25B 0.9900
C26 H26A 0.9900
C26 H26B 0.9900
C27 C28 1.441(5)
C27 H27A 0.9500
C28 C33 1.403(5)
C28 C29 1.419(6)
C29 C30 1.374(6)
C29 H29A 0.9500
C30 C31 1.433(6)
C30 H30A 0.9500
C31 C32 1.363(6)
C31 H31A 0.9500
C32 C33 1.404(5)
C32 H32A 0.9500
C33 O4 1.336(4)
C34 C35 1.376(5)
C34 H34 0.9500
C35 C36 1.364(5)
C35 H35 0.9500
C36 C37 1.391(5)
C36 C38 1.505(5)
C37 H37A 0.9500
C38 H38C 0.9804
C38 H38B 0.9804
C38 H38A 0.9804
O1W H1B 0.8664
O1W H1A 0.8154

loop_
_geom_hbond_atom_site_label_D
_geom_hbond_atom_site_label_H
_geom_hbond_atom_site_label_A
_geom_hbond_distance_DH
_geom_hbond_distance_HA
_geom_hbond_distance_DA
_geom_hbond_angle_DHA
_geom_hbond_site_symmetry_A
O1W H1A N2 0.815 2.030 2.831(4) 167.16 4_655
